data_4317860
loop_
_publ_author_name
'Nadezhda A. Bokach'
'Vadim Yu. Kukushkin'
'Maxim L. Kuznetsov'
'Dmitrii A. Garnovskii'
'Giovanni Natile'
'Armando J. L. Pombeiro'

_publ_section_title
;
 Direct Addition of Alcohols to Organonitriles Activated by Ligation to a
 Platinum(IV) Center
;
_journal_name_full 'Inorganic Chemistry'
_journal_page_first 2041
_journal_page_last 2053
_journal_paper_doi 10.1021/ic011025h
_journal_volume 41
_journal_year 2002
_chemical_formula_sum 'C8 H18 Cl4 N2 O2 Pt'
_chemical_formula_weight 511.13
_chemical_name_systematic
;
DIRECT ADDITION OF ALCOHOLS TO ORGANONITRILES ACTIVATED BY LIGATION 
TO A PLATINUM(IV) CENTER
N.A.Bokash,V.Yu.Kukushkin,M.L.Kuznetsov,D.A.Garnovskii,G.Natile,A.J.L. Pombeiro
;
_space_group_IT_number 14
_symmetry_cell_setting monoclinic
_symmetry_space_group_name_Hall '-P 2ybc'
_symmetry_space_group_name_H-M 'P 1 21/c 1'
_atom_sites_solution_hydrogens difmap
_atom_sites_solution_primary direct
_atom_sites_solution_secondary difmap
_audit_creation_method SHELXL-97
_cell_angle_alpha 90.00
_cell_angle_beta 103.72(3)
_cell_angle_gamma 90.00
_cell_formula_units_Z 2
_cell_length_a 6.5900(10)
_cell_length_b 13.268(3)
_cell_length_c 9.562(2)
_cell_measurement_reflns_used 24
_cell_measurement_temperature 293(2)
_cell_measurement_theta_max 13
_cell_measurement_theta_min 11
_cell_volume 812.2(3)
_computing_structure_refinement 'SHELXL-97 (Sheldrick, 1997)'
_computing_structure_solution 'SHELXS-97 (Sheldrick, 1990)'
_diffrn_ambient_temperature 293(2)
_diffrn_measured_fraction_theta_full 0.673
_diffrn_measured_fraction_theta_max 0.673
_diffrn_measurement_device_type CAD-4
_diffrn_measurement_method theta/2theta
_diffrn_radiation_monochromator Nb-filter
_diffrn_radiation_source 'fine-focus sealed tube'
_diffrn_radiation_type MoK\a
_diffrn_radiation_wavelength 0.71073
_diffrn_reflns_av_R_equivalents 0.0159
_diffrn_reflns_av_sigmaI/netI 0.0157
_diffrn_reflns_limit_h_max 8
_diffrn_reflns_limit_h_min 0
_diffrn_reflns_limit_k_max 16
_diffrn_reflns_limit_k_min 0
_diffrn_reflns_limit_l_max 11
_diffrn_reflns_limit_l_min -11
_diffrn_reflns_number 1215
_diffrn_reflns_theta_full 25.97
_diffrn_reflns_theta_max 25.97
_diffrn_reflns_theta_min 2.68
_diffrn_standards_decay_% 1
_diffrn_standards_interval_time 60
_diffrn_standards_number 3
_exptl_absorpt_coefficient_mu 9.288
_exptl_absorpt_correction_T_max 0.203
_exptl_absorpt_correction_T_min 0.097
_exptl_absorpt_correction_type numeric
_exptl_crystal_colour yellow
_exptl_crystal_density_diffrn 2.090
_exptl_crystal_density_method 'not measured'
_exptl_crystal_description prism
_exptl_crystal_F_000 484
_exptl_crystal_size_max 0.44
_exptl_crystal_size_mid 0.26
_exptl_crystal_size_min 0.22
_refine_diff_density_max 1.393
_refine_diff_density_min -1.907
_refine_diff_density_rms 0.170
_refine_ls_extinction_coef 0.0246(13)
_refine_ls_extinction_expression Fc^*^=kFc[1+0.001xFc^2^\l^3^/sin(2\q)]^-1/4^
_refine_ls_extinction_method SHELXL
_refine_ls_goodness_of_fit_ref 1.036
_refine_ls_hydrogen_treatment mixed
_refine_ls_matrix_type full
_refine_ls_number_parameters 116
_refine_ls_number_reflns 1120
_refine_ls_number_restraints 0
_refine_ls_restrained_S_all 1.036
_refine_ls_R_factor_all 0.0239
_refine_ls_R_factor_gt 0.0239
_refine_ls_shift/su_max 0.508
_refine_ls_shift/su_mean 0.069
_refine_ls_structure_factor_coef Fsqd
_refine_ls_weighting_details 'w=1/[\s^2^(Fo^2^)+(0.0508P)^2^+1.0481P] where P=(Fo^2^+2Fc^2^)/3'
_refine_ls_weighting_scheme calc
_refine_ls_wR_factor_gt 0.0604
_refine_ls_wR_factor_ref 0.0604
_reflns_number_gt 1120
_reflns_number_total 1120
_reflns_threshold_expression >2sigma(I)
_cod_data_source_file ic011025h_1.cif
_cod_data_source_block trans-[PtCl4{NH=C(Me)OEt}2]
_cod_depositor_comments
;
The following automatic conversions were performed:

'_symmetry_cell_setting' value 'Monoclinic' changed to 'monoclinic'
according to the built-in table from CIF Core dictionary named
'cif_core.dic' version 2.4.1 from 2010-06-29.

Automatic conversion script
Id: cif_fix_values 1646 2011-03-28 12:23:43Z adriana 

The following automatic conversions were performed:

'_refine_ls_weighting_scheme' value 'calc
w=1/[\s^2^(Fo^2^)+(0.0508P)^2^+1.0481P] where P=(Fo^2^+2Fc^2^)/3' was
changed to 'calc'. New tag '_refine_ls_weighting_details' was
created. The value of the new tag was set to
'w=1/[\s^2^(Fo^2^)+(0.0508P)^2^+1.0481P] where P=(Fo^2^+2Fc^2^)/3'.

Automatic conversion script
Id: cif_fix_values 3143 2015-03-26 13:38:13Z robertas 
;
_cod_database_code 4317860

loop_
_symmetry_equiv_pos_as_xyz
'x, y, z'
'-x, y+1/2, -z+1/2'
'-x, -y, -z'
'x, -y-1/2, z-1/2'

loop_
_atom_site_label
_atom_site_type_symbol
_atom_site_fract_x
_atom_site_fract_y
_atom_site_fract_z
_atom_site_U_iso_or_equiv
_atom_site_adp_type
_atom_site_occupancy
_atom_site_calc_flag
_atom_site_refinement_flags
_atom_site_disorder_assembly
_atom_site_disorder_group
Pt1 Pt 0.5000 0.5000 0.5000 0.02796(16) Uani 1 d S . .
Cl1 Cl 0.7937(2) 0.44071(12) 0.66243(17) 0.0478(4) Uani 1 d . . .
Cl2 Cl 0.3619(2) 0.33904(10) 0.47139(18) 0.0468(4) Uani 1 d . . .
O1 O 0.2293(6) 0.5467(3) 0.8586(4) 0.0392(9) Uani 1 d . . .
N1 N 0.3554(7) 0.5410(4) 0.6551(5) 0.0350(11) Uani 1 d . . .
C1 C 0.3237(10) 0.5003(3) 0.7697(7) 0.0348(12) Uani 1 d . . .
C2 C 0.3829(15) 0.3960(6) 0.8180(10) 0.0513(16) Uani 1 d . . .
C3 C 0.1464(11) 0.6482(5) 0.8258(7) 0.0457(15) Uani 1 d . . .
C4 C 0.0262(16) 0.6722(8) 0.9352(10) 0.074(3) Uani 1 d . . .
H1 H 0.308(10) 0.591(6) 0.644(7) 0.05(2) Uiso 1 d . . .
H21 H 0.444(12) 0.401(6) 0.900(10) 0.07(3) Uiso 1 d . . .
H22 H 0.470(16) 0.367(7) 0.779(12) 0.09(4) Uiso 1 d . . .
H23 H 0.270(19) 0.360(9) 0.821(13) 0.11(5) Uiso 1 d . . .
H31 H 0.061(9) 0.642(4) 0.732(7) 0.035(15) Uiso 1 d . . .
H32 H 0.274(13) 0.691(6) 0.827(9) 0.08(3) Uiso 1 d . . .
H41 H -0.041(16) 0.734(9) 0.923(12) 0.11(3) Uiso 1 d . . .
H42 H -0.088(14) 0.622(7) 0.913(10) 0.09(3) Uiso 1 d . . .
H43 H 0.113(15) 0.670(8) 1.032(11) 0.10(3) Uiso 1 d . . .

loop_
_atom_site_aniso_label
_atom_site_aniso_U_11
_atom_site_aniso_U_22
_atom_site_aniso_U_33
_atom_site_aniso_U_23
_atom_site_aniso_U_13
_atom_site_aniso_U_12
Pt1 0.0305(2) 0.0211(2) 0.0345(2) -0.00160(11) 0.01213(12) -0.00194(10)
Cl1 0.0384(7) 0.0521(9) 0.0511(8) 0.0072(7) 0.0069(6) 0.0043(6)
Cl2 0.0590(9) 0.0263(6) 0.0574(9) -0.0060(7) 0.0184(7) -0.0145(6)
O1 0.042(2) 0.040(2) 0.040(2) 0.0010(19) 0.0197(18) 0.0060(18)
N1 0.042(3) 0.027(2) 0.043(3) 0.001(2) 0.024(2) 0.005(2)
C1 0.033(3) 0.035(3) 0.038(3) -0.004(2) 0.012(2) 0.000(2)
C2 0.063(5) 0.044(4) 0.052(4) 0.007(3) 0.023(4) 0.011(4)
C3 0.051(4) 0.041(3) 0.048(4) -0.002(3) 0.019(3) 0.013(3)
C4 0.087(6) 0.078(6) 0.069(6) 0.001(5) 0.043(5) 0.036(6)

loop_
_atom_type_symbol
_atom_type_description
_atom_type_scat_dispersion_real
_atom_type_scat_dispersion_imag
_atom_type_scat_source
C C 0.0033 0.0016 'International Tables Vol C Tables 4.2.6.8 and 6.1.1.4'
H H 0.0000 0.0000 'International Tables Vol C Tables 4.2.6.8 and 6.1.1.4'
N N 0.0061 0.0033 'International Tables Vol C Tables 4.2.6.8 and 6.1.1.4'
O O 0.0106 0.0060 'International Tables Vol C Tables 4.2.6.8 and 6.1.1.4'
Cl Cl 0.1484 0.1585 'International Tables Vol C Tables 4.2.6.8 and 6.1.1.4'
Pt Pt -1.7033 8.3905 'International Tables Vol C Tables 4.2.6.8 and 6.1.1.4'

loop_
_geom_angle_atom_site_label_1
_geom_angle_atom_site_label_2
_geom_angle_atom_site_label_3
_geom_angle
_geom_angle_site_symmetry_1
_geom_angle_site_symmetry_3
_geom_angle_publ_flag
N1 Pt1 N1 180.000(1) 3_666 . ?
N1 Pt1 Cl2 84.56(15) 3_666 . ?
N1 Pt1 Cl2 95.44(15) . . ?
N1 Pt1 Cl2 95.44(15) 3_666 3_666 ?
N1 Pt1 Cl2 84.56(15) . 3_666 ?
Cl2 Pt1 Cl2 180.0 . 3_666 ?
N1 Pt1 Cl1 93.67(16) 3_666 3_666 ?
N1 Pt1 Cl1 86.33(16) . 3_666 ?
Cl2 Pt1 Cl1 89.52(6) . 3_666 ?
Cl2 Pt1 Cl1 90.48(6) 3_666 3_666 ?
N1 Pt1 Cl1 86.33(16) 3_666 . ?
N1 Pt1 Cl1 93.67(16) . . ?
Cl2 Pt1 Cl1 90.48(6) . . ?
Cl2 Pt1 Cl1 89.52(6) 3_666 . ?
Cl1 Pt1 Cl1 180.0 3_666 . ?
C1 O1 C3 120.2(4) . . ?
C1 N1 Pt1 135.6(4) . . ?
N1 C1 O1 123.4(5) . . ?
N1 C1 C2 125.2(6) . . ?
O1 C1 C2 111.4(6) . . ?
O1 C3 C4 106.3(6) . . ?

loop_
_geom_bond_atom_site_label_1
_geom_bond_atom_site_label_2
_geom_bond_distance
_geom_bond_site_symmetry_2
_geom_bond_publ_flag
Pt1 N1 2.019(5) 3_666 ?
Pt1 N1 2.019(5) . ?
Pt1 Cl2 2.3120(14) . ?
Pt1 Cl2 2.3120(14) 3_666 ?
Pt1 Cl1 2.3135(17) 3_666 ?
Pt1 Cl1 2.3135(17) . ?
O1 C1 1.319(7) . ?
O1 C3 1.460(7) . ?
N1 C1 1.282(8) . ?
C1 C2 1.481(9) . ?
C3 C4 1.489(9) . ?
